data_4331730
loop_
_publ_author_name
'Sydora, Orson L.'
'Kuiper, David S.'
'Wolczanski, Peter T.'
'Lobkovsky, Emil B.'
'Dinescu, Adriana'
'Cundari, Thomas R.'

_publ_section_title
;
 The Butterfly Dimer [(tBu3SiO)Cr]2(\m-OSitBu3)2and Its Oxidative Cleavage
 to (tBu3SiO)2Cr(N&#x2212;NCPh2)2and (tBu3SiO)2CrN(2,6-Ph2-C6H3)
;
_journal_issue 5
_journal_name_full 'Inorganic Chemistry'
_journal_page_first 2008
_journal_page_last 2021
_journal_paper_doi 10.1021/ic051481w
_journal_volume 45
_journal_year 2006
_chemical_formula_sum 'C25 H37 Cr0.5 O2 Si'
_chemical_formula_weight 423.64
_chemical_name_systematic
; 
 ? 
;
_space_group_IT_number 5
_symmetry_cell_setting monoclinic
_symmetry_space_group_name_Hall 'C 2y'
_symmetry_space_group_name_H-M 'C 1 2 1'
_atom_sites_solution_hydrogens geom
_atom_sites_solution_primary direct
_atom_sites_solution_secondary difmap
_audit_creation_method SHELXL-97
_cell_angle_alpha 90.00
_cell_angle_beta 113.785(13)
_cell_angle_gamma 90.00
_cell_formula_units_Z 4
_cell_length_a 24.474(3)
_cell_length_b 9.4762(13)
_cell_length_c 11.7561(13)
_cell_measurement_temperature 173(2)
_cell_volume 2494.9(6)
_computing_cell_refinement 'Bruker SMART'
_computing_data_collection 'Bruker SMART'
_computing_data_reduction 'Bruker SAINT'
_computing_molecular_graphics 'Bruker SHELXTL'
_computing_publication_material 'Bruker SHELXTL'
_computing_structure_refinement 'SHELXL-97 (Sheldrick, 1997)'
_computing_structure_solution 'SHELXS-97 (Sheldrick, 1990)'
_diffrn_ambient_temperature 173(2)
_diffrn_measured_fraction_theta_full 0.679
_diffrn_measured_fraction_theta_max 0.679
_diffrn_measurement_device_type 'CCD area detector'
_diffrn_measurement_method 'phi and omega scans'
_diffrn_radiation_monochromator graphite
_diffrn_radiation_source 'fine-focus sealed tube'
_diffrn_radiation_type MoK\a
_diffrn_radiation_wavelength 0.71073
_diffrn_reflns_av_R_equivalents 0.0302
_diffrn_reflns_av_sigmaI/netI 0.0575
_diffrn_reflns_limit_h_max 28
_diffrn_reflns_limit_h_min -35
_diffrn_reflns_limit_k_max 11
_diffrn_reflns_limit_k_min -13
_diffrn_reflns_limit_l_max 17
_diffrn_reflns_limit_l_min -9
_diffrn_reflns_number 3945
_diffrn_reflns_theta_full 31.86
_diffrn_reflns_theta_max 31.86
_diffrn_reflns_theta_min 1.82
_exptl_absorpt_coefficient_mu 0.317
_exptl_absorpt_correction_T_max 0.9110
_exptl_absorpt_correction_T_min 0.8577
_exptl_absorpt_correction_type none
_exptl_crystal_colour red
_exptl_crystal_density_diffrn 1.128
_exptl_crystal_density_method 'not measured'
_exptl_crystal_description block
_exptl_crystal_F_000 916
_exptl_crystal_size_max 0.50
_exptl_crystal_size_mid 0.40
_exptl_crystal_size_min 0.30
_refine_diff_density_max 0.627
_refine_diff_density_min -0.853
_refine_diff_density_rms 0.118
_refine_ls_abs_structure_details 'Flack H D (1983), Acta Cryst. A39, 876-881'
_refine_ls_abs_structure_Flack 0.36(4)
_refine_ls_extinction_method none
_refine_ls_goodness_of_fit_ref 1.244
_refine_ls_hydrogen_treatment mixed
_refine_ls_matrix_type full
_refine_ls_number_parameters 259
_refine_ls_number_reflns 3901
_refine_ls_number_restraints 1
_refine_ls_restrained_S_all 1.244
_refine_ls_R_factor_all 0.0767
_refine_ls_R_factor_gt 0.0632
_refine_ls_shift/su_max 0.002
_refine_ls_shift/su_mean 0.000
_refine_ls_structure_factor_coef Fsqd
_refine_ls_weighting_details 'calc w=1/[\s^2^(Fo^2^)+(0.1000P)^2^+0.0000P] where P=(Fo^2^+2Fc^2^)/3'
_refine_ls_weighting_scheme calc
_refine_ls_wR_factor_gt 0.1664
_refine_ls_wR_factor_ref 0.1771
_reflns_number_gt 3264
_reflns_number_total 3901
_reflns_threshold_expression >2sigma(I)
_cod_data_source_file ic051481wsup2.cif
_cod_data_source_block m
_cod_depositor_comments
;
The following automatic conversions were performed:

'_symmetry_cell_setting' value 'Monoclinic' changed to 'monoclinic'
according to /home/saulius/struct/CIF-dictionaries/cif_core.dic
dictionary named 'cif_core.dic' version 2.4.2 from 2011-04-26.

Automatic conversion script
Id: cif_fix_values 1891 2012-01-12 08:04:46Z andrius 
;
_cod_original_cell_volume 2495.0(5)
_cod_original_sg_symbol_H-M C2
_cod_original_formula_sum 'C25 H37 Cr0.50 O2 Si'
_cod_database_code 4331730

loop_
_symmetry_equiv_pos_as_xyz
'x, y, z'
'-x, y, -z'
'x+1/2, y+1/2, z'
'-x+1/2, y+1/2, -z'

loop_
_atom_site_label
_atom_site_type_symbol
_atom_site_fract_x
_atom_site_fract_y
_atom_site_fract_z
_atom_site_U_iso_or_equiv
_atom_site_adp_type
_atom_site_occupancy
_atom_site_symmetry_multiplicity
_atom_site_calc_flag
_atom_site_refinement_flags
Cr1 Cr 1.0000 0.66768(8) 1.0000 0.0209(2) Uani 1 2 d S
O1 O 0.93153(11) 0.6735(4) 1.0608(3) 0.0290(6) Uani 1 1 d .
C1 C 0.9219(2) 0.8751(6) 0.6434(5) 0.0381(12) Uani 1 1 d .
Si2 Si 0.89701(4) 0.69939(11) 0.69118(11) 0.0241(3) Uani 1 1 d .
O2 O 0.93929(11) 0.6680(5) 0.8330(3) 0.0333(7) Uani 1 1 d .
C2 C 0.9276(5) 0.9883(9) 0.7431(12) 0.099(4) Uani 1 1 d .
H2A H 0.9402 1.0781 0.7200 0.148 Uiso 1 1 calc R
H2B H 0.9574 0.9576 0.8240 0.148 Uiso 1 1 calc R
H2C H 0.8889 1.0006 0.7482 0.148 Uiso 1 1 calc R
C3 C 0.9864(3) 0.8610(10) 0.6525(9) 0.072(3) Uani 1 1 d .
H3A H 0.9988 0.9504 0.6282 0.108 Uiso 1 1 calc R
H3B H 0.9881 0.7857 0.5969 0.108 Uiso 1 1 calc R
H3C H 1.0133 0.8381 0.7382 0.108 Uiso 1 1 calc R
C4 C 0.8840(3) 0.9321(11) 0.5159(9) 0.105(5) Uani 1 1 d .
H4A H 0.9012 1.0210 0.5028 0.158 Uiso 1 1 calc R
H4B H 0.8434 0.9489 0.5094 0.158 Uiso 1 1 calc R
H4C H 0.8830 0.8635 0.4527 0.158 Uiso 1 1 calc R
C5 C 0.9055(2) 0.5434(6) 0.5925(5) 0.0393(12) Uani 1 1 d .
C6 C 0.9714(4) 0.5136(14) 0.6325(13) 0.131(6) Uani 1 1 d .
H6A H 0.9766 0.4350 0.5836 0.196 Uiso 1 1 calc R
H6B H 0.9891 0.4888 0.7209 0.196 Uiso 1 1 calc R
H6C H 0.9912 0.5979 0.6189 0.196 Uiso 1 1 calc R
C7 C 0.8803(8) 0.4106(10) 0.6165(16) 0.147(6) Uani 1 1 d .
H7A H 0.8856 0.3351 0.5649 0.221 Uiso 1 1 calc R
H7B H 0.8376 0.4235 0.5961 0.221 Uiso 1 1 calc R
H7C H 0.9009 0.3851 0.7044 0.221 Uiso 1 1 calc R
C8 C 0.8793(7) 0.5657(16) 0.4546(8) 0.179(9) Uani 1 1 d .
H8A H 0.8859 0.4814 0.4136 0.269 Uiso 1 1 calc R
H8B H 0.8984 0.6471 0.4346 0.269 Uiso 1 1 calc R
H8C H 0.8363 0.5832 0.4255 0.269 Uiso 1 1 calc R
C9 C 0.81527(19) 0.7132(6) 0.6729(5) 0.0388(12) Uani 1 1 d .
C10 C 0.7980(2) 0.5843(10) 0.7292(9) 0.077(3) Uani 1 1 d .
H10A H 0.7563 0.5933 0.7190 0.116 Uiso 1 1 calc R
H10B H 0.8240 0.5782 0.8179 0.116 Uiso 1 1 calc R
H10C H 0.8024 0.4988 0.6869 0.116 Uiso 1 1 calc R
C11 C 0.7689(2) 0.7243(11) 0.5387(8) 0.087(3) Uani 1 1 d .
H11A H 0.7288 0.7309 0.5383 0.131 Uiso 1 1 calc R
H11B H 0.7713 0.6405 0.4921 0.131 Uiso 1 1 calc R
H11C H 0.7768 0.8088 0.4997 0.131 Uiso 1 1 calc R
C12 C 0.8062(4) 0.8389(13) 0.7443(14) 0.117(5) Uani 1 1 d .
H12A H 0.7643 0.8429 0.7331 0.175 Uiso 1 1 calc R
H12B H 0.8166 0.9261 0.7129 0.175 Uiso 1 1 calc R
H12C H 0.8318 0.8285 0.8329 0.175 Uiso 1 1 calc R
C13 C 0.89705(17) 0.5918(5) 1.0826(4) 0.0249(9) Uani 1 1 d .
C14 C 0.84762(15) 0.6507(5) 1.1096(4) 0.0265(9) Uani 1 1 d .
C15 C 0.79634(19) 0.5718(5) 1.0879(6) 0.0377(12) Uani 1 1 d .
H15A H 0.7931 0.4780 1.0573 0.045 Uiso 1 1 calc R
C16 C 0.7498(2) 0.6313(6) 1.1113(6) 0.0456(15) Uani 1 1 d .
H16A H 0.7154 0.5764 1.0996 0.055 Uiso 1 1 calc R
C17 C 0.7531(2) 0.7672(7) 1.1506(7) 0.0466(15) Uani 1 1 d .
H17A H 0.7208 0.8068 1.1653 0.056 Uiso 1 1 calc R
C18 C 0.8036(2) 0.8492(7) 1.1697(6) 0.0458(15) Uani 1 1 d .
H18A H 0.8057 0.9443 1.1967 0.055 Uiso 1 1 calc R
C19 C 0.85059(19) 0.7902(5) 1.1487(5) 0.0332(11) Uani 1 1 d .
H19A H 0.8850 0.8453 1.1611 0.040 Uiso 1 1 calc R
C20 C 0.90387(17) 0.4372(5) 1.0745(5) 0.0275(10) Uani 1 1 d .
C21 C 0.91915(19) 0.3810(5) 0.9830(5) 0.0314(10) Uani 1 1 d .
H21A H 0.9253 0.4420 0.9251 0.038 Uiso 1 1 calc R
C22 C 0.9255(2) 0.2378(6) 0.9749(7) 0.0449(15) Uani 1 1 d .
H22A H 0.9348 0.2007 0.9098 0.054 Uiso 1 1 calc R
C23 C 0.9186(2) 0.1480(6) 1.0589(7) 0.0525(17) Uani 1 1 d .
H23A H 0.9229 0.0492 1.0518 0.063 Uiso 1 1 calc R
C24 C 0.9052(2) 0.2021(6) 1.1562(6) 0.0492(15) Uani 1 1 d .
H24A H 0.9022 0.1407 1.2174 0.059 Uiso 1 1 calc R
C25 C 0.8964(2) 0.3467(6) 1.1615(5) 0.0364(11) Uani 1 1 d .
H25A H 0.8853 0.3840 1.2241 0.044 Uiso 1 1 calc R

loop_
_atom_site_aniso_label
_atom_site_aniso_U_11
_atom_site_aniso_U_22
_atom_site_aniso_U_33
_atom_site_aniso_U_23
_atom_site_aniso_U_13
_atom_site_aniso_U_12
Cr1 0.0194(4) 0.0268(5) 0.0174(4) 0.000 0.0083(3) 0.000
O1 0.0254(12) 0.0361(17) 0.0281(15) -0.0015(15) 0.0135(10) -0.0027(13)
C1 0.031(2) 0.039(3) 0.036(3) 0.007(2) 0.0055(19) -0.0048(18)
Si2 0.0214(5) 0.0297(7) 0.0185(6) 0.0001(4) 0.0054(4) -0.0005(4)
O2 0.0258(13) 0.0451(19) 0.0253(15) 0.0048(16) 0.0064(10) 0.0027(15)
C2 0.156(10) 0.055(5) 0.120(11) -0.028(5) 0.092(8) -0.035(5)
C3 0.051(4) 0.086(6) 0.080(6) 0.036(5) 0.027(3) -0.010(3)
C4 0.060(4) 0.119(8) 0.086(7) 0.070(6) -0.024(4) -0.032(4)
C5 0.045(3) 0.046(3) 0.023(2) -0.007(2) 0.0100(19) 0.004(2)
C6 0.068(5) 0.152(11) 0.171(14) -0.105(10) 0.046(6) 0.014(6)
C7 0.258(17) 0.046(6) 0.204(18) -0.052(7) 0.162(14) -0.037(7)
C8 0.260(16) 0.184(13) 0.027(4) -0.035(6) -0.011(7) 0.156(12)
C9 0.029(2) 0.050(3) 0.040(3) 0.012(2) 0.0160(18) 0.0059(18)
C10 0.026(3) 0.109(6) 0.087(6) 0.053(5) 0.013(3) -0.001(3)
C11 0.026(3) 0.141(8) 0.078(5) 0.053(5) 0.003(3) 0.009(3)
C12 0.084(6) 0.116(8) 0.198(14) -0.067(9) 0.106(8) -0.015(5)
C13 0.0216(18) 0.033(2) 0.020(2) -0.0064(17) 0.0082(15) -0.0028(14)
C14 0.0214(16) 0.037(3) 0.0222(19) 0.0006(18) 0.0096(13) 0.0003(15)
C15 0.027(2) 0.037(3) 0.050(3) -0.001(2) 0.0163(19) -0.0002(17)
C16 0.026(2) 0.064(4) 0.056(4) 0.004(3) 0.025(2) 0.002(2)
C17 0.033(3) 0.061(4) 0.052(4) 0.009(3) 0.023(2) 0.017(2)
C18 0.036(3) 0.048(3) 0.049(4) -0.003(3) 0.013(2) 0.015(2)
C19 0.026(2) 0.043(3) 0.033(3) -0.005(2) 0.0138(17) 0.0040(17)
C20 0.0211(18) 0.031(2) 0.031(2) -0.0001(18) 0.0108(15) -0.0017(14)
C21 0.030(2) 0.032(2) 0.037(3) -0.0057(19) 0.0186(18) -0.0010(16)
C22 0.032(2) 0.040(3) 0.066(4) -0.008(3) 0.023(2) -0.0021(18)
C23 0.037(2) 0.033(3) 0.083(5) 0.002(3) 0.019(2) 0.0012(19)
C24 0.045(3) 0.041(3) 0.060(4) 0.015(3) 0.019(2) 0.003(2)
C25 0.040(2) 0.040(3) 0.035(3) 0.000(2) 0.021(2) -0.0045(18)

loop_
_atom_type_symbol
_atom_type_description
_atom_type_scat_dispersion_real
_atom_type_scat_dispersion_imag
_atom_type_scat_source
C C 0.0033 0.0016 'International Tables Vol C Tables 4.2.6.8 and 6.1.1.4'
H H 0.0000 0.0000 'International Tables Vol C Tables 4.2.6.8 and 6.1.1.4'
O O 0.0106 0.0060 'International Tables Vol C Tables 4.2.6.8 and 6.1.1.4'
Si Si 0.0817 0.0704 'International Tables Vol C Tables 4.2.6.8 and 6.1.1.4'
Cr Cr 0.3209 0.6236 'International Tables Vol C Tables 4.2.6.8 and 6.1.1.4'

loop_
_geom_angle_atom_site_label_1
_geom_angle_atom_site_label_2
_geom_angle_atom_site_label_3
_geom_angle
_geom_angle_site_symmetry_1
_geom_angle_site_symmetry_3
O2 Cr1 O2 179.8(3) 2_757 .
O2 Cr1 O1 87.31(12) 2_757 2_757
O2 Cr1 O1 92.68(12) . 2_757
O2 Cr1 O1 92.68(12) 2_757 .
O2 Cr1 O1 87.31(12) . .
O1 Cr1 O1 177.0(2) 2_757 .
C13 O1 Cr1 139.8(3) . .
C4 C1 C3 107.5(6) . .
C4 C1 C2 109.6(8) . .
C3 C1 C2 103.2(6) . .
C4 C1 Si2 117.2(4) . .
C3 C1 Si2 109.8(4) . .
C2 C1 Si2 108.6(5) . .
O2 Si2 C9 109.6(2) . .
O2 Si2 C1 108.4(2) . .
C9 Si2 C1 110.1(2) . .
O2 Si2 C5 107.6(2) . .
C9 Si2 C5 110.0(2) . .
C1 Si2 C5 111.1(3) . .
Si2 O2 Cr1 166.9(3) . .
C7 C5 C8 107.2(11) . .
C7 C5 C6 104.9(10) . .
C8 C5 C6 107.5(9) . .
C7 C5 Si2 112.4(6) . .
C8 C5 Si2 115.9(5) . .
C6 C5 Si2 108.3(4) . .
C12 C9 C10 105.0(7) . .
C12 C9 C11 107.6(7) . .
C10 C9 C11 106.4(5) . .
C12 C9 Si2 111.5(5) . .
C10 C9 Si2 110.7(4) . .
C11 C9 Si2 115.1(5) . .
O1 C13 C14 119.3(4) . .
O1 C13 C20 119.9(4) . .
C14 C13 C20 120.7(4) . .
C19 C14 C15 119.6(4) . .
C19 C14 C13 119.4(4) . .
C15 C14 C13 120.8(4) . .
C14 C15 C16 119.6(5) . .
C17 C16 C15 120.6(5) . .
C16 C17 C18 120.5(5) . .
C19 C18 C17 119.3(5) . .
C18 C19 C14 120.3(5) . .
C21 C20 C25 119.3(5) . .
C21 C20 C13 120.2(5) . .
C25 C20 C13 120.5(5) . .
C22 C21 C20 120.6(5) . .
C23 C22 C21 121.0(6) . .
C22 C23 C24 119.9(6) . .
C25 C24 C23 119.1(6) . .
C24 C25 C20 120.0(6) . .

loop_
_geom_bond_atom_site_label_1
_geom_bond_atom_site_label_2
_geom_bond_distance
_geom_bond_site_symmetry_2
Cr1 O2 1.926(3) 2_757
Cr1 O2 1.926(3) .
Cr1 O1 2.071(3) 2_757
Cr1 O1 2.071(3) .
O1 C13 1.245(6) .
C1 C4 1.509(8) .
C1 C3 1.545(9) .
C1 C2 1.552(11) .
C1 Si2 1.933(5) .
Si2 O2 1.596(3) .
Si2 C9 1.928(5) .
Si2 C5 1.941(6) .
C5 C7 1.479(12) .
C5 C8 1.499(11) .
C5 C6 1.513(10) .
C9 C12 1.525(11) .
C9 C10 1.528(9) .
C9 C11 1.531(9) .
C13 C14 1.479(6) .
C13 C20 1.481(6) .
C14 C19 1.392(7) .
C14 C15 1.393(6) .
C15 C16 1.395(7) .
C16 C17 1.360(9) .
C17 C18 1.401(8) .
C18 C19 1.386(7) .
C20 C21 1.381(7) .
C20 C25 1.402(7) .
C21 C22 1.374(7) .
C22 C23 1.364(9) .
C23 C24 1.408(10) .
C24 C25 1.393(8) .
